data_7719814
loop_
_publ_author_name
'Qian, Kun'
'Klepetarova, Blanka'
'Bour, Petr'
'Wu, Tao'

_publ_section_title
;
 Hydrogen-Bond-Stabilized Chiral Tetrakis Eu(III) Complex with Strong
 Circularly Polarized Luminescence
;
_journal_name_full 'Dalton Transactions'
_journal_paper_doi 10.1039/D5DT02294K
_journal_year 2025
_chemical_absolute_configuration ad
_chemical_formula_moiety 'C59 H61 Eu1 F28 N2 O8'
_chemical_formula_sum 'C59 H61 Eu F28 N2 O8'
_chemical_formula_weight 1610.05
_space_group_IT_number 19
_space_group_name_Hall 'P 2ac 2ab'
_space_group_name_H-M_alt 'P 21 21 21'
_symmetry_cell_setting orthorhombic
_symmetry_space_group_name_H-M 'P 21 21 21'
_atom_sites_solution_hydrogens difmap
_atom_sites_solution_primary direct
_audit_update_record
;
2025-09-19 deposited with the CCDC.	2025-11-03 downloaded from the CCDC.
;
_cell_angle_alpha 90
_cell_angle_beta 90
_cell_angle_gamma 90
_cell_formula_units_Z 4
_cell_length_a 15.0718(4)
_cell_length_b 19.6057(5)
_cell_length_c 22.3568(6)
_cell_measurement_reflns_used 9741
_cell_measurement_temperature 293
_cell_measurement_theta_max 72.0396
_cell_measurement_theta_min 3.5367
_cell_volume 6606.3(3)
_computing_cell_refinement 'USER DEFINED CELL REFINEMENT'
_computing_data_collection 'USER DEFINED DATA COLLECTION'
_computing_data_reduction 'USER DEFINED DATA REDUCTION'
_computing_molecular_graphics 'CAMERON (Watkin et al., 1996)'
_computing_publication_material 'CRYSTALS (Betteridge et al., 2003)'
_computing_structure_refinement 'CRYSTALS (Betteridge et al., 2003)'
_computing_structure_solution 'SIR92 (Altomare et al., 1994)'
_diffrn_ambient_temperature 293
_diffrn_measured_fraction_theta_full 0.993
_diffrn_measured_fraction_theta_max 0.993
_diffrn_measurement_device Unknown
_diffrn_measurement_device_type Unknown
_diffrn_measurement_method \w/2\q
_diffrn_radiation_monochromator Unknown
_diffrn_radiation_type 'Cu K\a'
_diffrn_radiation_wavelength 1.54178
_diffrn_reflns_av_R_equivalents 0.072
_diffrn_reflns_av_unetI/netI 0.176
_diffrn_reflns_limit_h_max 18
_diffrn_reflns_limit_h_min -18
_diffrn_reflns_limit_k_max 24
_diffrn_reflns_limit_k_min -20
_diffrn_reflns_limit_l_max 27
_diffrn_reflns_limit_l_min -27
_diffrn_reflns_number 78544
_diffrn_reflns_theta_full 72.120
_diffrn_reflns_theta_max 72.120
_diffrn_reflns_theta_min 2.998
_diffrn_standards_number 0
_exptl_absorpt_coefficient_mu 7.996
_exptl_absorpt_correction_type none
_exptl_crystal_density_diffrn 1.619
_exptl_crystal_density_meas ?
_exptl_crystal_density_method 'not measured'
_exptl_crystal_description block
_exptl_crystal_F_000 3232
_refine_diff_density_max 0.81
_refine_diff_density_min -0.48
_refine_ls_abs_structure_details
; 
 Parsons, Flack & Wagner (2013), 
 4549 Friedel Pairs 
;
_refine_ls_abs_structure_Flack 0.0048(16)
_refine_ls_extinction_method None
_refine_ls_goodness_of_fit_ref 0.9463
_refine_ls_hydrogen_treatment constr
_refine_ls_matrix_type full
_refine_ls_number_parameters 884
_refine_ls_number_reflns 12771
_refine_ls_number_restraints 42
_refine_ls_R_factor_all 0.0533
_refine_ls_R_factor_gt 0.0432
_refine_ls_shift/su_max 0.0063506
_refine_ls_shift/su_mean 0.0005704
_refine_ls_structure_factor_coef Fsqd
_refine_ls_weighting_details
;
 Method= Modified Sheldrick 
 w=1/[\s^2^(F^2^) + ( 0.05P)^2^ + 0.00P] 
 ,where P=(max(Fo^2^,0) + 2Fc^2^)/3 
;
_refine_ls_weighting_scheme calc
_refine_ls_wR_factor_all 0.1098
_refine_ls_wR_factor_gt 0.1059
_refine_ls_wR_factor_ref 0.1098
_reflns_limit_h_max 18
_reflns_limit_h_min -18
_reflns_limit_k_max 24
_reflns_limit_k_min 0
_reflns_limit_l_max 27
_reflns_limit_l_min 0
_reflns_number_gt 10100
_reflns_number_total 12771
_reflns_threshold_expression I>2.0\s(I)
_oxford_diffrn_Wilson_B_factor 2.51
_oxford_diffrn_Wilson_scale 479.19
_oxford_refine_ls_scale 0.055712(7)
_cod_data_source_file d5dt02294k2.cif
_cod_data_source_block I_CCDC1
_cod_depositor_comments
;
The following automatic conversions were performed:

data item '_exptl_crystal_density_meas' value 'not measured' was
changed to '?' -- the value is perceived as not measured.

Automatic conversion script
Id: cif_fix_values 8170 2020-07-09 18:12:32Z antanas 
;
_cod_original_sg_symbol_H-M 'P 21 21 21 '
_cod_original_formula_sum 'C59 H61 Eu1 F28 N2 O8'
_cod_database_code 7719814
_oxford_refine_reflns_threshold_expression I>-3.0\s(I)
_refine_ls_r_factor_ref 0.0533
_reflns_number_all 12771
_oxford_hooft_y 0.010(5)
_oxford_bijvoet_difference 0.0048(16)
_oxford_refined_flack_x -0.006(3)

loop_
_symmetry_equiv_pos_as_xyz
x,y,z
-x+1/2,-y,z+1/2
x+1/2,-y+1/2,-z
-x,y+1/2,-z+1/2

loop_
_atom_site_label
_atom_site_type_symbol
_atom_site_fract_x
_atom_site_fract_y
_atom_site_fract_z
_atom_site_U_iso_or_equiv
_atom_site_occupancy
_atom_site_adp_type
_atom_site_refinement_flags_posn
_atom_site_refinement_flags_adp
_atom_site_refinement_flags_occupancy
_atom_site_disorder_assembly
_atom_site_disorder_group
_atom_site_attached_hydrogens
Eu1 Eu 0.515229(15) 0.716478(11) 0.251365(14) 0.0277 1.0000 Uani . . . . . .
O2 O 0.4677(2) 0.64757(15) 0.33366(14) 0.0360 1.0000 Uani . . . . . .
O14 O 0.5592(2) 0.77858(15) 0.34035(14) 0.0345 1.0000 Uani . . . . . .
O27 O 0.4727(2) 0.78614(16) 0.16824(15) 0.0420 1.0000 Uani . . . . . .
O36 O 0.5532(3) 0.65241(18) 0.16737(17) 0.0570 1.0000 Uani . . . . . .
O40 O 0.6370(2) 0.64573(16) 0.28278(15) 0.0379 1.0000 Uani . . . . . .
O42 O 0.6440(2) 0.77880(17) 0.22849(16) 0.0432 1.0000 Uani . . . . . .
O64 O 0.3790(2) 0.65872(17) 0.22044(16) 0.0436 1.0000 Uani . . . . . .
O81 O 0.3935(2) 0.78674(17) 0.28413(16) 0.0416 1.0000 Uani . . . . . .
N87 N 0.5506(3) 0.9142(2) 0.2936(2) 0.0489 1.0000 Uani . . . . . .
N89 N 0.5621(3) 1.0219(2) 0.2809(2) 0.0486 1.0000 Uani . . . . . .
C4 C 0.4809(3) 0.6519(2) 0.3882(2) 0.0327 1.0000 Uani . . . . . .
C5 C 0.4498(4) 0.5988(2) 0.4330(2) 0.0400 1.0000 Uani . . . . . .
C6 C 0.5363(4) 0.5624(2) 0.4520(3) 0.0490 1.0000 Uani . . . . . .
C7 C 0.5869(4) 0.6170(3) 0.4902(3) 0.0489 1.0000 Uani . . . . . .
C8 C 0.5256(3) 0.6795(2) 0.4856(2) 0.0376 1.0000 Uani . . . . . .
C9 C 0.4311(4) 0.6472(3) 0.4875(2) 0.0435 1.0000 Uani . . . . . .
C10 C 0.3571(4) 0.6974(3) 0.4758(3) 0.0509 1.0000 Uani . . . . . .
C11 C 0.4117(5) 0.6088(3) 0.5458(3) 0.0655 1.0000 Uani . . . . . .
C12 C 0.5291(3) 0.7035(2) 0.4213(2) 0.0323 1.0000 Uani . . . . . .
C13 C 0.5632(3) 0.7608(2) 0.3954(2) 0.0316 1.0000 Uani . . . . . .
C16 C 0.6136(3) 0.8130(2) 0.4352(2) 0.0351 1.0000 Uani . . . . . .
C19 C 0.5529(4) 0.8658(2) 0.4656(2) 0.0397 1.0000 Uani . . . . . .
C22 C 0.5992(5) 0.9219(3) 0.5025(3) 0.0601 1.0000 Uani . . . . . .
C26 C 0.3770(4) 0.5526(3) 0.4115(3) 0.0520 1.0000 Uani . . . . . .
C28 C 0.4877(4) 0.7779(2) 0.1138(2) 0.0409 1.0000 Uani . . . . . .
C29 C 0.4633(4) 0.8311(3) 0.0668(2) 0.0472 1.0000 Uani . . . . . .
C30 C 0.3974(5) 0.8843(3) 0.0876(3) 0.0640 1.0000 Uani . . . . . .
C31 C 0.4422(5) 0.7846(3) 0.0134(3) 0.0644 1.0000 Uani . . . . . .
C32 C 0.4309(6) 0.8233(4) -0.0463(3) 0.0849 1.0000 Uani . . . . . .
C33 C 0.5279(6) 0.7448(4) 0.0176(3) 0.0731 1.0000 Uani . . . . . .
C34 C 0.5271(5) 0.7226(3) 0.0831(2) 0.0568 1.0000 Uani . . . . . .
C35 C 0.5558(7) 0.6651(4) 0.1115(3) 0.0887 1.0000 Uani . . . . . .
C37 C 0.5984(5) 0.8028(4) 0.0136(3) 0.0750 1.0000 Uani . . . . . .
C38 C 0.5555(5) 0.8597(3) 0.0475(3) 0.0667 1.0000 Uani . . . . . .
C39 C 0.3581(6) 0.7410(5) 0.0250(4) 0.0956 1.0000 Uani . . . . . .
C43 C 0.7261(4) 0.7701(2) 0.2379(2) 0.0450 1.0000 Uani . . . . . .
C44 C 0.7668(3) 0.7132(3) 0.2605(2) 0.0424 1.0000 Uani . . . . . .
C45 C 0.7182(3) 0.6545(2) 0.2809(2) 0.0349 1.0000 Uani . . . . . .
C46 C 0.7858(3) 0.6017(3) 0.3011(2) 0.0400 1.0000 Uani . . . . . .
C47 C 0.7494(4) 0.5474(3) 0.3412(3) 0.0513 1.0000 Uani . . . . . .
C48 C 0.8599(4) 0.6497(3) 0.3257(3) 0.0529 1.0000 Uani . . . . . .
C49 C 0.8632(4) 0.6930(3) 0.2680(3) 0.0532 1.0000 Uani . . . . . .
C50 C 0.8818(4) 0.6372(3) 0.2203(3) 0.0532 1.0000 Uani . . . . . .
C51 C 0.8279(4) 0.5767(3) 0.2418(3) 0.0510 1.0000 Uani . . . . . .
C52 C 0.9452(4) 0.6108(4) 0.3405(3) 0.0712 1.0000 Uani . . . . . .
C53 C 0.8303(5) 0.6906(4) 0.3809(3) 0.0673 1.0000 Uani . . . . . .
C54 C 0.7814(5) 0.8347(4) 0.2225(4) 0.0759 1.0000 Uani . U . . . .
C57 C 0.8157(8) 0.8409(5) 0.1642(5) 0.1036 1.0000 Uani . U . . . .
C60 C 0.8565(12) 0.9019(7) 0.1371(7) 0.1598 1.0000 Uani . U . . . .
C65 C 0.2985(4) 0.6793(3) 0.2156(3) 0.0444 1.0000 Uani . . . . . .
C66 C 0.2411(4) 0.6327(3) 0.1746(3) 0.0560 1.0000 Uani . . . . . .
C69 C 0.1874(4) 0.5808(3) 0.2097(3) 0.0620 1.0000 Uani . . . . . .
C72 C 0.1373(6) 0.5273(4) 0.1687(5) 0.0904 1.0000 Uani . . . . . .
C76 C 0.2622(3) 0.7362(3) 0.2408(3) 0.0465 1.0000 Uani . . . . . .
C77 C 0.1687(4) 0.7652(3) 0.2394(3) 0.0586 1.0000 Uani . . . . . .
C78 C 0.1620(4) 0.7970(3) 0.3028(3) 0.0572 1.0000 Uani . . . . . .
C79 C 0.2476(4) 0.8408(3) 0.2931(3) 0.0507 1.0000 Uani . . . . . .
C80 C 0.3124(4) 0.7854(2) 0.2738(2) 0.0404 1.0000 Uani . . . . . .
C82 C 0.2813(5) 0.8851(4) 0.3441(4) 0.0829 1.0000 Uani . . . . . .
C83 C 0.2296(4) 0.8787(3) 0.2335(3) 0.0683 1.0000 Uani . . . . . .
C84 C 0.1723(5) 0.8286(4) 0.1986(4) 0.0737 1.0000 Uani . . . . . .
C85 C 0.1695(5) 0.7465(4) 0.3527(3) 0.0754 1.0000 Uani . . . . . .
C86 C 0.0796(5) 0.8414(4) 0.3118(4) 0.0829 1.0000 Uani . . . . . .
C88 C 0.5903(4) 0.9704(3) 0.3131(3) 0.0562 1.0000 Uani . . . . . .
C90 C 0.5020(4) 0.9987(3) 0.2404(3) 0.0568 1.0000 Uani . . . . . .
C91 C 0.4956(4) 0.9318(3) 0.2479(3) 0.0558 1.0000 Uani . . . . . .
C93 C 0.5764(9) 0.5852(6) 0.0711(4) 0.1450 1.0000 Uani . . . . . .
C95 C 0.6563(8) 0.5983(10) 0.0680(6) 0.1836 1.0000 Uani . . . . . .
C98 C 0.6834(7) 0.5250(4) 0.0185(4) 0.0844 1.0000 Uani . . . . . .
F17 F 0.67143(19) 0.84857(14) 0.40080(14) 0.0463 1.0000 Uani . . . . . .
F18 F 0.66087(19) 0.78080(15) 0.47813(13) 0.0449 1.0000 Uani . . . . . .
F20 F 0.4967(2) 0.83499(15) 0.50320(15) 0.0551 1.0000 Uani . . . . . .
F21 F 0.5044(2) 0.89739(16) 0.42371(14) 0.0581 1.0000 Uani . . . . . .
F23 F 0.5408(3) 0.96222(16) 0.52811(16) 0.0662 1.0000 Uani . . . . . .
F24 F 0.6480(3) 0.8948(2) 0.5460(2) 0.1012 1.0000 Uani . . . . . .
F25 F 0.6506(4) 0.9598(2) 0.4684(2) 0.1128 1.0000 Uani . . . . . .
F55 F 0.7293(4) 0.8927(2) 0.2275(3) 0.1277 1.0000 Uani . U . . . .
F56 F 0.8452(4) 0.8473(2) 0.2643(2) 0.1099 1.0000 Uani . U . . . .
F58 F 0.7608(4) 0.8120(3) 0.1231(2) 0.1218 1.0000 Uani . . . . . .
F59 F 0.8887(5) 0.7921(3) 0.1661(3) 0.1431 1.0000 Uani . . . . . .
F61 F 0.9026(5) 0.8925(3) 0.0923(3) 0.1557 1.0000 Uani . U . . . .
F62 F 0.9051(7) 0.9357(4) 0.1768(4) 0.1925 1.0000 Uani . U . . . .
F63 F 0.8000(7) 0.9481(4) 0.1253(5) 0.2108 1.0000 Uani . U . . . .
F67 F 0.1856(3) 0.66934(17) 0.13941(17) 0.0656 1.0000 Uani . . . . . .
F68 F 0.2949(2) 0.59750(18) 0.13508(15) 0.0611 1.0000 Uani . . . . . .
F70 F 0.2431(2) 0.54602(16) 0.24502(19) 0.0654 1.0000 Uani . . . . . .
F71 F 0.1280(2) 0.61224(18) 0.2437(2) 0.0747 1.0000 Uani . . . . . .
F73 F 0.1932(3) 0.4840(2) 0.1450(2) 0.1009 1.0000 Uani . . . . . .
F74 F 0.0905(4) 0.5557(2) 0.1282(3) 0.1263 1.0000 Uani . . . . . .
F75 F 0.0833(3) 0.4907(2) 0.2065(3) 0.1172 1.0000 Uani . . . . . .
F92 F 0.5276(4) 0.5863(3) 0.0248(2) 0.1014 1.0000 Uani . . . . . .
F94 F 0.5551(6) 0.5335(2) 0.1048(2) 0.1661 1.0000 Uani . . . . . .
F96 F 0.6883(3) 0.6508(2) 0.0342(2) 0.1019 1.0000 Uani . . . . . .
F97 F 0.7101(4) 0.5946(5) 0.1140(3) 0.1700 1.0000 Uani . . . . . .
F99 F 0.6506(4) 0.4673(2) 0.0262(3) 0.1393 1.0000 Uani . . . . . .
F100 F 0.6708(6) 0.5472(3) -0.0356(2) 0.1465 1.0000 Uani . . . . . .
F101 F 0.7665(4) 0.5200(3) 0.0262(4) 0.1506 1.0000 Uani . . . . . .
H61 H 0.5233 0.5220 0.4758 0.0580 1.0000 Uiso R . . . . .
H62 H 0.5719 0.5518 0.4182 0.0581 1.0000 Uiso R . . . . .
H71 H 0.6449 0.6263 0.4733 0.0579 1.0000 Uiso R . . . . .
H72 H 0.5941 0.6017 0.5318 0.0583 1.0000 Uiso R . . . . .
H81 H 0.5353 0.7151 0.5159 0.0456 1.0000 Uiso R . . . . .
H101 H 0.3547 0.7298 0.5071 0.0759 1.0000 Uiso R . . . . .
H102 H 0.3016 0.6739 0.4744 0.0761 1.0000 Uiso R . . . . .
H103 H 0.3669 0.7187 0.4384 0.0761 1.0000 Uiso R . . . . .
H111 H 0.4576 0.5756 0.5548 0.0967 1.0000 Uiso R . . . . .
H112 H 0.4086 0.6403 0.5790 0.0968 1.0000 Uiso R . . . . .
H113 H 0.3556 0.5858 0.5421 0.0972 1.0000 Uiso R . . . . .
H261 H 0.3981 0.5211 0.3826 0.0789 1.0000 Uiso R . . . . .
H262 H 0.3324 0.5805 0.3941 0.0787 1.0000 Uiso R . . . . .
H263 H 0.3524 0.5287 0.4435 0.0790 1.0000 Uiso R . . . . .
H301 H 0.3854 0.9159 0.0547 0.0957 1.0000 Uiso R . . . . .
H302 H 0.4199 0.9085 0.1227 0.0960 1.0000 Uiso R . . . . .
H303 H 0.3427 0.8616 0.0983 0.0962 1.0000 Uiso R . . . . .
H321 H 0.4802 0.8522 -0.0539 0.1281 1.0000 Uiso R . . . . .
H322 H 0.4264 0.7903 -0.0775 0.1280 1.0000 Uiso R . . . . .
H323 H 0.3783 0.8513 -0.0464 0.1280 1.0000 Uiso R . . . . .
H331 H 0.5346 0.7077 -0.0116 0.0821 1.0000 Uiso R . . . . .
H371 H 0.6086 0.8151 -0.0277 0.0909 1.0000 Uiso R . . . . .
H372 H 0.6537 0.7893 0.0322 0.0909 1.0000 Uiso R . . . . .
H381 H 0.5909 0.8713 0.0826 0.0805 1.0000 Uiso R . . . . .
H382 H 0.5488 0.8995 0.0220 0.0799 1.0000 Uiso R . . . . .
H391 H 0.3692 0.6951 0.0130 0.1353 1.0000 Uiso R . . . . .
H392 H 0.3429 0.7404 0.0671 0.1349 1.0000 Uiso R . . . . .
H393 H 0.3078 0.7569 0.0026 0.1351 1.0000 Uiso R . . . . .
H471 H 0.7976 0.5151 0.3484 0.0765 1.0000 Uiso R . . . . .
H472 H 0.7296 0.5693 0.3791 0.0770 1.0000 Uiso R . . . . .
H473 H 0.7020 0.5262 0.3194 0.0772 1.0000 Uiso R . . . . .
H491 H 0.9068 0.7309 0.2656 0.0622 1.0000 Uiso R . . . . .
H501 H 0.8622 0.6507 0.1814 0.0652 1.0000 Uiso R . . . . .
H502 H 0.9432 0.6259 0.2199 0.0649 1.0000 Uiso R . . . . .
H511 H 0.7828 0.5663 0.2125 0.0600 1.0000 Uiso R . . . . .
H512 H 0.8654 0.5383 0.2481 0.0597 1.0000 Uiso R . . . . .
H521 H 0.9916 0.6441 0.3469 0.1080 1.0000 Uiso R . . . . .
H522 H 0.9374 0.5838 0.3766 0.1078 1.0000 Uiso R . . . . .
H523 H 0.9628 0.5813 0.3080 0.1079 1.0000 Uiso R . . . . .
H531 H 0.7680 0.6954 0.3815 0.0997 1.0000 Uiso R . . . . .
H532 H 0.8582 0.7344 0.3796 0.1002 1.0000 Uiso R . . . . .
H533 H 0.8499 0.6664 0.4155 0.1000 1.0000 Uiso R . . . . .
H771 H 0.1223 0.7325 0.2313 0.0713 1.0000 Uiso R . . . . .
H821 H 0.3329 0.9096 0.3309 0.1201 1.0000 Uiso R . . . . .
H822 H 0.2371 0.9170 0.3565 0.1200 1.0000 Uiso R . . . . .
H823 H 0.2973 0.8557 0.3777 0.1199 1.0000 Uiso R . . . . .
H831 H 0.2838 0.8903 0.2128 0.0809 1.0000 Uiso R . . . . .
H832 H 0.1976 0.9189 0.2423 0.0810 1.0000 Uiso R . . . . .
H841 H 0.1135 0.8463 0.1911 0.0861 1.0000 Uiso R . . . . .
H842 H 0.1983 0.8192 0.1610 0.0864 1.0000 Uiso R . . . . .
H851 H 0.2236 0.7200 0.3489 0.1137 1.0000 Uiso R . . . . .
H852 H 0.1719 0.7696 0.3900 0.1138 1.0000 Uiso R . . . . .
H853 H 0.1194 0.7162 0.3529 0.1138 1.0000 Uiso R . . . . .
H861 H 0.0284 0.8149 0.3055 0.1200 1.0000 Uiso R . . . . .
H862 H 0.0820 0.8783 0.2837 0.1198 1.0000 Uiso R . . . . .
H863 H 0.0792 0.8588 0.3513 0.1201 1.0000 Uiso R . . . . .
H871 H 0.5688 0.8729 0.3008 0.0602 1.0000 Uiso R . . . . .
H881 H 0.6308 0.9735 0.3439 0.0661 1.0000 Uiso R . . . . .
H891 H 0.5789 1.0636 0.2846 0.0596 1.0000 Uiso R . . . . .
H901 H 0.4717 1.0253 0.2134 0.0672 1.0000 Uiso R . . . . .
H911 H 0.4600 0.9017 0.2265 0.0669 1.0000 Uiso R . . . . .

loop_
_atom_site_aniso_label
_atom_site_aniso_U_11
_atom_site_aniso_U_22
_atom_site_aniso_U_33
_atom_site_aniso_U_23
_atom_site_aniso_U_13
_atom_site_aniso_U_12
Eu1 0.03093(12) 0.02309(11) 0.02894(11) -0.00050(15) -0.00201(17) 0.00107(9)
O2 0.040(2) 0.0315(16) 0.0369(17) -0.0036(14) -0.0017(14) -0.0072(14)
O14 0.0369(18) 0.0294(16) 0.0371(17) 0.0005(14) -0.0007(13) -0.0056(13)
O27 0.054(2) 0.0353(17) 0.0367(17) -0.0023(15) -0.0044(15) 0.0092(16)
O36 0.090(3) 0.037(2) 0.044(2) 0.0036(17) -0.004(2) 0.018(2)
O40 0.034(2) 0.0346(17) 0.0456(19) 0.0073(15) 0.0018(14) 0.0009(14)
O42 0.040(2) 0.0365(18) 0.053(2) 0.0071(15) 0.0071(15) 0.0018(15)
O64 0.045(2) 0.0284(17) 0.058(2) -0.0053(15) -0.0116(16) 0.0074(14)
O81 0.036(2) 0.0345(17) 0.055(2) -0.0072(16) -0.0031(15) -0.0010(15)
N87 0.058(3) 0.030(2) 0.059(3) 0.007(2) 0.000(2) -0.0049(19)
N89 0.057(3) 0.0231(19) 0.065(3) 0.0038(19) -0.007(2) -0.0040(19)
C4 0.032(2) 0.026(2) 0.040(2) -0.0015(19) 0.004(2) 0.0024(18)
C5 0.048(3) 0.027(2) 0.045(3) 0.002(2) 0.010(2) -0.005(2)
C6 0.057(4) 0.029(2) 0.062(3) 0.007(2) 0.013(3) 0.005(2)
C7 0.052(3) 0.045(3) 0.049(3) 0.013(2) -0.006(3) 0.005(2)
C8 0.046(3) 0.031(2) 0.035(2) 0.0018(19) -0.002(2) -0.001(2)
C9 0.053(3) 0.038(3) 0.040(3) -0.002(2) 0.011(2) -0.006(2)
C10 0.043(3) 0.053(3) 0.057(3) -0.011(3) 0.014(3) -0.001(2)
C11 0.084(5) 0.066(4) 0.047(3) 0.003(3) 0.022(3) -0.023(4)
C12 0.031(3) 0.031(2) 0.034(2) -0.0037(19) -0.0009(19) -0.0033(18)
C13 0.029(3) 0.027(2) 0.038(2) -0.0058(18) -0.0001(19) -0.0022(17)
C16 0.037(3) 0.031(2) 0.038(3) -0.001(2) -0.004(2) -0.0063(19)
C19 0.045(3) 0.029(2) 0.045(3) -0.004(2) -0.000(2) -0.001(2)
C22 0.070(4) 0.043(3) 0.067(4) -0.024(3) 0.005(3) -0.008(3)
C26 0.058(4) 0.041(3) 0.056(3) -0.002(3) 0.007(3) -0.019(3)
C28 0.046(3) 0.033(2) 0.043(3) 0.004(2) -0.006(2) 0.000(2)
C29 0.057(4) 0.039(3) 0.045(3) 0.009(2) -0.002(2) 0.004(2)
C30 0.072(4) 0.054(4) 0.065(4) 0.026(3) 0.004(3) 0.024(3)
C31 0.097(5) 0.059(4) 0.038(3) 0.009(3) -0.013(3) 0.003(4)
C32 0.116(7) 0.091(5) 0.049(4) 0.028(4) -0.017(4) 0.010(5)
C33 0.113(6) 0.066(4) 0.041(3) 0.001(3) 0.006(4) 0.021(4)
C34 0.089(5) 0.050(3) 0.031(3) 0.001(2) -0.003(3) 0.018(3)
C35 0.161(8) 0.072(4) 0.033(3) 0.007(3) 0.006(4) 0.073(5)
C37 0.067(5) 0.095(6) 0.062(4) 0.022(4) 0.020(4) 0.010(4)
C38 0.067(5) 0.060(4) 0.074(5) 0.015(3) 0.005(4) -0.005(3)
C39 0.110(7) 0.101(6) 0.076(5) 0.010(5) -0.036(5) -0.042(6)
C43 0.048(3) 0.034(2) 0.052(4) 0.005(2) 0.011(2) -0.007(2)
C44 0.033(2) 0.042(2) 0.052(3) 0.003(3) -0.001(2) -0.006(2)
C45 0.037(3) 0.037(2) 0.031(2) -0.003(2) 0.0006(19) 0.001(2)
C46 0.033(3) 0.042(3) 0.045(3) 0.005(2) -0.004(2) 0.005(2)
C47 0.050(3) 0.047(3) 0.057(3) 0.011(3) -0.003(3) 0.009(2)
C48 0.043(3) 0.060(3) 0.056(3) -0.002(3) -0.010(3) -0.004(3)
C49 0.039(3) 0.052(3) 0.068(4) 0.011(3) -0.004(3) -0.008(2)
C50 0.038(3) 0.071(4) 0.051(3) 0.010(3) 0.009(2) 0.012(3)
C51 0.051(3) 0.052(3) 0.050(3) -0.007(3) -0.002(3) 0.015(2)
C52 0.048(4) 0.086(5) 0.080(5) 0.012(4) -0.022(3) -0.001(3)
C53 0.079(5) 0.066(4) 0.057(4) -0.016(3) -0.016(3) -0.004(3)
C54 0.067(4) 0.056(3) 0.104(4) -0.001(3) 0.016(3) -0.023(3)
C57 0.127(7) 0.086(5) 0.098(6) -0.003(5) 0.023(5) -0.035(5)
C60 0.202(7) 0.114(5) 0.163(7) 0.049(5) 0.078(6) -0.055(5)
C65 0.044(3) 0.034(3) 0.055(3) -0.003(2) -0.013(2) 0.001(2)
C66 0.047(3) 0.052(3) 0.070(4) -0.009(3) -0.008(3) 0.006(3)
C69 0.053(4) 0.048(3) 0.085(5) -0.007(3) -0.004(3) 0.001(3)
C72 0.082(6) 0.063(5) 0.126(8) -0.014(5) -0.033(6) -0.016(4)
C76 0.041(3) 0.037(2) 0.062(4) -0.005(3) -0.009(3) 0.0025(18)
C77 0.042(3) 0.049(3) 0.084(5) -0.014(3) -0.015(3) 0.010(2)
C78 0.036(3) 0.058(4) 0.078(4) -0.009(3) -0.000(3) 0.003(3)
C79 0.037(3) 0.039(3) 0.076(4) -0.009(3) 0.008(3) 0.008(2)
C80 0.046(3) 0.024(2) 0.052(3) 0.000(2) 0.003(2) 0.002(2)
C82 0.054(4) 0.075(5) 0.120(6) -0.058(5) 0.015(4) -0.002(3)
C83 0.058(4) 0.042(3) 0.105(6) 0.005(3) 0.011(4) 0.017(3)
C84 0.061(5) 0.074(5) 0.085(5) -0.006(4) -0.016(4) 0.037(4)
C85 0.060(4) 0.082(5) 0.084(5) 0.006(4) 0.014(4) -0.010(4)
C86 0.048(4) 0.087(5) 0.114(6) -0.041(5) 0.011(4) 0.009(4)
C88 0.065(4) 0.031(3) 0.073(4) 0.003(3) -0.012(3) -0.004(2)
C90 0.063(4) 0.042(3) 0.066(4) 0.014(3) -0.015(3) -0.008(2)
C91 0.071(4) 0.042(3) 0.054(3) 0.001(3) -0.014(4) -0.015(2)
C93 0.192(13) 0.167(10) 0.076(6) 0.064(6) -0.058(7) -0.137(10)
C95 0.075(7) 0.35(2) 0.122(9) 0.145(13) -0.002(7) -0.022(11)
C98 0.113(7) 0.062(5) 0.078(5) -0.002(4) 0.046(5) 0.022(4)
F17 0.0406(17) 0.0432(16) 0.0552(18) -0.0082(14) 0.0072(13) -0.0154(13)
F18 0.0389(16) 0.0431(15) 0.0527(16) -0.0048(14) -0.0155(13) 0.0012(13)
F20 0.059(2) 0.0414(16) 0.0647(19) -0.0079(14) 0.0220(16) -0.0049(14)
F21 0.071(2) 0.0506(17) 0.0525(18) -0.0032(15) -0.0077(17) 0.0202(16)
F23 0.089(3) 0.0461(19) 0.063(2) -0.0188(16) 0.004(2) 0.0054(17)
F24 0.117(4) 0.088(3) 0.099(3) -0.053(3) -0.058(3) 0.033(3)
F25 0.140(4) 0.076(3) 0.122(4) -0.055(3) 0.060(4) -0.067(3)
F55 0.117(4) 0.047(2) 0.219(6) -0.008(3) 0.090(4) -0.009(2)
F56 0.122(4) 0.089(3) 0.118(4) -0.000(3) -0.012(3) -0.063(3)
F58 0.132(5) 0.170(5) 0.063(3) 0.018(3) -0.001(3) -0.071(4)
F59 0.171(6) 0.090(4) 0.168(6) 0.033(4) 0.080(5) 0.038(4)
F61 0.170(6) 0.137(5) 0.160(6) -0.008(4) 0.080(5) -0.050(4)
F62 0.255(8) 0.162(6) 0.159(6) 0.016(5) 0.053(6) -0.135(6)
F63 0.222(8) 0.138(6) 0.272(8) 0.104(6) 0.087(7) 0.019(5)
F67 0.072(2) 0.0504(19) 0.074(2) -0.0007(17) -0.037(2) 0.0044(17)
F68 0.071(2) 0.0538(19) 0.058(2) -0.0186(16) -0.0103(17) -0.0009(17)
F70 0.068(2) 0.0496(17) 0.079(2) 0.002(2) -0.028(2) -0.0030(14)
F71 0.057(2) 0.060(2) 0.107(3) -0.017(2) 0.006(3) -0.0056(15)
F73 0.103(4) 0.064(3) 0.136(4) -0.049(3) -0.026(3) -0.003(2)
F74 0.129(4) 0.078(3) 0.172(5) 0.004(3) -0.105(4) -0.025(3)
F75 0.082(3) 0.072(3) 0.198(6) -0.009(3) -0.009(4) -0.036(3)
F92 0.104(4) 0.105(3) 0.095(3) -0.060(3) -0.024(3) -0.000(3)
F94 0.335(10) 0.069(3) 0.095(4) -0.009(3) 0.051(5) -0.105(5)
F96 0.092(3) 0.080(3) 0.133(4) -0.003(3) 0.056(3) -0.013(3)
F97 0.071(3) 0.334(11) 0.105(4) -0.026(5) -0.023(3) 0.074(5)
F99 0.103(4) 0.065(3) 0.250(8) 0.017(4) 0.088(5) 0.013(3)
F100 0.245(8) 0.123(5) 0.072(3) -0.012(3) 0.055(4) 0.062(5)
F101 0.104(5) 0.080(4) 0.267(9) -0.043(4) 0.019(5) 0.017(3)

loop_
_atom_type_symbol
_atom_type_scat_dispersion_real
_atom_type_scat_dispersion_imag
_atom_type_scat_Cromer_Mann_a1
_atom_type_scat_Cromer_Mann_b1
_atom_type_scat_Cromer_Mann_a2
_atom_type_scat_Cromer_Mann_b2
_atom_type_scat_Cromer_Mann_a3
_atom_type_scat_Cromer_Mann_b3
_atom_type_scat_Cromer_Mann_a4
_atom_type_scat_Cromer_Mann_b4
_atom_type_scat_Cromer_Mann_c
_atom_type_scat_source
C 0.0181 0.0091 2.3100 20.8439 1.0200 10.2075 1.5886 0.5687 0.8650 51.6512 0.2156 'International Tables Vol C 4.2.6.8 and 6.1.1.4'
H 0.0000 0.0000 0.4930 10.5109 0.3229 26.1257 0.1402 3.1424 0.0408 57.7998 0.0030 'International Tables Vol C 4.2.6.8 and 6.1.1.4'
N 0.0311 0.0180 12.2126 0.0057 3.1322 9.8933 2.0125 28.9975 1.1663 0.5826 -11.5290 'International Tables Vol C 4.2.6.8 and 6.1.1.4'
O 0.0492 0.0322 3.0485 13.2771 2.2868 5.7011 1.5463 0.3239 0.8670 32.9089 0.2508 'International Tables Vol C 4.2.6.8 and 6.1.1.4'
F 0.0727 0.0534 3.5392 10.2825 2.6412 4.2944 1.5170 0.2615 1.0243 26.1476 0.2776 'International Tables Vol C 4.2.6.8 and 6.1.1.4'
Eu -8.9294 11.1857 24.6274 2.3879 19.0886 0.1942 13.7603 13.7546 2.9227 123.1740 2.5745 'International Tables Vol C 4.2.6.8 and 6.1.1.4'

loop_
_geom_angle_atom_site_label_1
_geom_angle_site_symmetry_1
_geom_angle_atom_site_label_2
_geom_angle_site_symmetry_2
_geom_angle_atom_site_label_3
_geom_angle_site_symmetry_3
_geom_angle
_geom_angle_publ_flag
O2 . Eu1 . O14 . 74.59(10) yes
O2 . Eu1 . O27 . 147.06(12) yes
O14 . Eu1 . O27 . 115.07(11) yes
O2 . Eu1 . O36 . 112.88(13) yes
O14 . Eu1 . O36 . 149.86(15) yes
O27 . Eu1 . O36 . 75.38(12) yes
O2 . Eu1 . O40 . 71.21(11) yes
O14 . Eu1 . O40 . 80.88(11) yes
O27 . Eu1 . O40 . 139.47(12) yes
O36 . Eu1 . O40 . 74.77(13) yes
O2 . Eu1 . O42 . 135.10(12) yes
O14 . Eu1 . O42 . 72.04(12) yes
O27 . Eu1 . O42 . 75.84(12) yes
O36 . Eu1 . O42 . 84.40(14) yes
O40 . Eu1 . O42 . 74.55(12) yes
O2 . Eu1 . O64 . 72.82(11) yes
O14 . Eu1 . O64 . 133.97(12) yes
O27 . Eu1 . O64 . 79.62(12) yes
O36 . Eu1 . O64 . 74.24(14) yes
O40 . Eu1 . O64 . 117.13(11) yes
O2 . Eu1 . O81 . 82.02(12) yes
O14 . Eu1 . O81 . 70.83(11) yes
O27 . Eu1 . O81 . 72.89(12) yes
O36 . Eu1 . O81 . 137.74(13) yes
O40 . Eu1 . O81 . 145.31(12) yes
O42 . Eu1 . O64 . 150.81(13) yes
O42 . Eu1 . O81 . 113.45(12) yes
O64 . Eu1 . O81 . 73.21(12) yes
Eu1 . O2 . C4 . 132.1(3) yes
Eu1 . O14 . C13 . 131.6(3) yes
Eu1 . O27 . C28 . 129.4(3) yes
Eu1 . O36 . C35 . 133.8(4) yes
Eu1 . O40 . C45 . 131.7(3) yes
Eu1 . O42 . C43 . 134.5(3) yes
Eu1 . O64 . C65 . 132.3(3) yes
Eu1 . O81 . C80 . 132.8(3) yes
C88 . N87 . C91 . 108.0(4) yes
C88 . N87 . H871 . 124.7 no
C91 . N87 . H871 . 124.6 no
C88 . N89 . C90 . 108.9(5) yes
C88 . N89 . H891 . 125.8 no
C90 . N89 . H891 . 125.3 no
O2 . C4 . C5 . 123.6(4) yes
O2 . C4 . C12 . 129.1(4) yes
C5 . C4 . C12 . 107.3(4) yes
C4 . C5 . C6 . 103.8(4) yes
C4 . C5 . C9 . 98.8(4) yes
C6 . C5 . C9 . 102.6(4) yes
C4 . C5 . C26 . 115.4(5) yes
C6 . C5 . C26 . 115.1(4) yes
C9 . C5 . C26 . 118.8(5) yes
C5 . C6 . C7 . 104.1(4) yes
C5 . C6 . H61 . 111.0 no
C7 . C6 . H61 . 110.8 no
C5 . C6 . H62 . 111.0 no
C7 . C6 . H62 . 107.9 no
H61 . C6 . H62 . 111.7 no
C6 . C7 . C8 . 102.5(4) yes
C6 . C7 . H71 . 110.8 no
C8 . C7 . H71 . 111.5 no
C6 . C7 . H72 . 111.1 no
C8 . C7 . H72 . 111.8 no
H71 . C7 . H72 . 109.0 no
C7 . C8 . C9 . 102.9(4) yes
C7 . C8 . C12 . 106.8(4) yes
C9 . C8 . C12 . 100.5(4) yes
C7 . C8 . H81 . 115.5 no
C9 . C8 . H81 . 113.9 no
C12 . C8 . H81 . 115.4 no
C8 . C9 . C5 . 93.5(4) yes
C8 . C9 . C10 . 113.9(4) yes
C5 . C9 . C10 . 113.1(5) yes
C8 . C9 . C11 . 113.3(5) yes
C5 . C9 . C11 . 113.4(4) yes
C10 . C9 . C11 . 109.0(5) yes
C9 . C10 . H101 . 109.8 no
C9 . C10 . H102 . 109.7 no
H101 . C10 . H102 . 108.4 no
C9 . C10 . H103 . 108.9 no
H101 . C10 . H103 . 111.3 no
H102 . C10 . H103 . 108.7 no
C9 . C11 . H111 . 111.7 no
C9 . C11 . H112 . 110.3 no
H111 . C11 . H112 . 107.7 no
C9 . C11 . H113 . 108.9 no
H111 . C11 . H113 . 109.3 no
H112 . C11 . H113 . 108.9 no
C8 . C12 . C4 . 104.5(4) yes
C8 . C12 . C13 . 132.2(4) yes
C4 . C12 . C13 . 123.2(4) yes
C12 . C13 . O14 . 127.9(4) yes
C12 . C13 . C16 . 118.9(4) yes
O14 . C13 . C16 . 113.2(4) yes
C13 . C16 . C19 . 113.9(4) yes
C13 . C16 . F17 . 109.2(4) yes
C19 . C16 . F17 . 106.6(4) yes
C13 . C16 . F18 . 111.0(4) yes
C19 . C16 . F18 . 108.3(4) yes
F17 . C16 . F18 . 107.7(4) yes
C16 . C19 . C22 . 116.5(5) yes
C16 . C19 . F20 . 110.4(4) yes
C22 . C19 . F20 . 105.9(5) yes
C16 . C19 . F21 . 109.0(4) yes
C22 . C19 . F21 . 107.0(4) yes
F20 . C19 . F21 . 107.6(5) yes
C19 . C22 . F23 . 111.0(5) yes
C19 . C22 . F24 . 110.9(5) yes
F23 . C22 . F24 . 107.0(5) yes
C19 . C22 . F25 . 111.0(5) yes
F23 . C22 . F25 . 107.9(5) yes
F24 . C22 . F25 . 108.9(6) yes
C5 . C26 . H261 . 111.4 no
C5 . C26 . H262 . 107.4 no
H261 . C26 . H262 . 109.5 no
C5 . C26 . H263 . 110.4 no
H261 . C26 . H263 . 109.3 no
H262 . C26 . H263 . 108.8 no
O27 . C28 . C29 . 122.6(4) yes
O27 . C28 . C34 . 130.4(5) yes
C29 . C28 . C34 . 107.0(4) yes
C28 . C29 . C30 . 114.6(5) yes
C28 . C29 . C31 . 100.4(4) yes
C30 . C29 . C31 . 120.8(6) yes
C28 . C29 . C38 . 102.8(5) yes
C30 . C29 . C38 . 114.9(5) yes
C31 . C29 . C38 . 100.6(5) yes
C29 . C30 . H301 . 109.0 no
C29 . C30 . H302 . 110.8 no
H301 . C30 . H302 . 111.1 no
C29 . C30 . H303 . 108.6 no
H301 . C30 . H303 . 108.6 no
H302 . C30 . H303 . 108.7 no
C29 . C31 . C32 . 113.8(6) yes
C29 . C31 . C33 . 94.6(5) yes
C32 . C31 . C33 . 113.7(6) yes
C29 . C31 . C39 . 111.5(6) yes
C32 . C31 . C39 . 109.0(6) yes
C33 . C31 . C39 . 113.8(6) yes
C31 . C32 . H321 . 111.1 no
C31 . C32 . H322 . 107.8 no
H321 . C32 . H322 . 109.3 no
C31 . C32 . H323 . 111.8 no
H321 . C32 . H323 . 107.7 no
H322 . C32 . H323 . 109.1 no
C31 . C33 . C34 . 101.6(5) yes
C31 . C33 . C37 . 101.6(5) yes
C34 . C33 . C37 . 105.5(6) yes
C31 . C33 . H331 . 115.4 no
C34 . C33 . H331 . 115.3 no
C37 . C33 . H331 . 115.6 no
C33 . C34 . C28 . 104.4(5) yes
C33 . C34 . C35 . 132.7(6) yes
C28 . C34 . C35 . 122.8(5) yes
C34 . C35 . O36 . 127.4(6) yes
C34 . C35 . C93 . 122.1(5) yes
O36 . C35 . C93 . 108.7(5) yes
C33 . C37 . C38 . 102.7(6) yes
C33 . C37 . H371 . 110.3 no
C38 . C37 . H371 . 111.5 no
C33 . C37 . H372 . 111.3 no
C38 . C37 . H372 . 111.0 no
H371 . C37 . H372 . 109.9 no
C29 . C38 . C37 . 104.9(6) yes
C29 . C38 . H381 . 110.5 no
C37 . C38 . H381 . 110.2 no
C29 . C38 . H382 . 111.1 no
C37 . C38 . H382 . 110.2 no
H381 . C38 . H382 . 109.8 no
C31 . C39 . H391 . 109.3 no
C31 . C39 . H392 . 111.2 no
H391 . C39 . H392 . 107.7 no
C31 . C39 . H393 . 112.2 no
H391 . C39 . H393 . 107.4 no
H392 . C39 . H393 . 108.9 no
O42 . C43 . C44 . 127.4(4) yes
O42 . C43 . C54 . 112.2(5) yes
C44 . C43 . C54 . 120.4(5) yes
C43 . C44 . C45 . 122.7(5) yes
C43 . C44 . C49 . 133.0(5) yes
C45 . C44 . C49 . 104.2(4) yes
C44 . C45 . O40 . 128.8(5) yes
C44 . C45 . C46 . 107.3(4) yes
O40 . C45 . C46 . 124.0(4) yes
C45 . C46 . C47 . 114.6(4) yes
C45 . C46 . C48 . 100.1(4) yes
C47 . C46 . C48 . 118.7(5) yes
C45 . C46 . C51 . 103.6(4) yes
C47 . C46 . C51 . 115.9(5) yes
C48 . C46 . C51 . 101.5(4) yes
C46 . C47 . H471 . 106.7 no
C46 . C47 . H472 . 108.2 no
H471 . C47 . H472 . 111.3 no
C46 . C47 . H473 . 106.1 no
H471 . C47 . H473 . 111.0 no
H472 . C47 . H473 . 113.2 no
C46 . C48 . C49 . 93.4(4) yes
C46 . C48 . C52 . 112.2(5) yes
C49 . C48 . C52 . 115.2(6) yes
C46 . C48 . C53 . 113.0(5) yes
C49 . C48 . C53 . 113.2(5) yes
C52 . C48 . C53 . 109.3(5) yes
C48 . C49 . C44 . 101.8(5) yes
C48 . C49 . C50 . 101.0(5) yes
C44 . C49 . C50 . 106.4(5) yes
C48 . C49 . H491 . 118.5 no
C44 . C49 . H491 . 115.6 no
C50 . C49 . H491 . 111.8 no
C49 . C50 . C51 . 103.7(4) yes
C49 . C50 . H501 . 111.9 no
C51 . C50 . H501 . 109.9 no
C49 . C50 . H502 . 110.3 no
C51 . C50 . H502 . 110.1 no
H501 . C50 . H502 . 110.8 no
C46 . C51 . C50 . 104.0(4) yes
C46 . C51 . H511 . 111.1 no
C50 . C51 . H511 . 109.0 no
C46 . C51 . H512 . 111.6 no
C50 . C51 . H512 . 110.3 no
H511 . C51 . H512 . 110.5 no
C48 . C52 . H521 . 107.7 no
C48 . C52 . H522 . 110.4 no
H521 . C52 . H522 . 109.4 no
C48 . C52 . H523 . 111.5 no
H521 . C52 . H523 . 108.5 no
H522 . C52 . H523 . 109.4 no
C48 . C53 . H531 . 110.6 no
C48 . C53 . H532 . 108.5 no
H531 . C53 . H532 . 110.3 no
C48 . C53 . H533 . 107.6 no
H531 . C53 . H533 . 110.3 no
H532 . C53 . H533 . 109.6 no
C43 . C54 . C57 . 118.1(7) yes
C43 . C54 . F55 . 110.3(6) yes
C57 . C54 . F55 . 102.3(8) yes
C43 . C54 . F56 . 112.0(6) yes
C57 . C54 . F56 . 111.1(7) yes
F55 . C54 . F56 . 101.3(6) yes
C54 . C57 . C60 . 127.1(10) yes
C54 . C57 . F58 . 111.6(8) yes
C60 . C57 . F58 . 108.3(11) yes
C54 . C57 . F59 . 101.2(8) yes
C60 . C57 . F59 . 103.2(10) yes
F58 . C57 . F59 . 101.7(8) yes
C57 . C60 . F61 . 116.6(13) yes
C57 . C60 . F62 . 111.1(12) yes
F61 . C60 . F62 . 107.9(13) yes
C57 . C60 . F63 . 112.5(13) yes
F61 . C60 . F63 . 108.3(13) yes
F62 . C60 . F63 . 98.8(13) yes
O64 . C65 . C66 . 113.1(5) yes
O64 . C65 . C76 . 126.9(5) yes
C66 . C65 . C76 . 120.0(5) yes
C65 . C66 . C69 . 112.6(5) yes
C65 . C66 . F67 . 111.9(5) yes
C69 . C66 . F67 . 109.1(5) yes
C65 . C66 . F68 . 110.0(5) yes
C69 . C66 . F68 . 108.0(5) yes
F67 . C66 . F68 . 104.8(5) yes
C66 . C69 . C72 . 113.4(6) yes
C66 . C69 . F70 . 108.2(5) yes
C72 . C69 . F70 . 107.6(5) yes
C66 . C69 . F71 . 110.2(5) yes
C72 . C69 . F71 . 108.5(6) yes
F70 . C69 . F71 . 108.8(6) yes
C69 . C72 . F73 . 110.9(7) yes
C69 . C72 . F74 . 112.6(6) yes
F73 . C72 . F74 . 110.7(9) yes
C69 . C72 . F75 . 105.7(7) yes
F73 . C72 . F75 . 107.0(7) yes
F74 . C72 . F75 . 109.7(7) yes
C65 . C76 . C77 . 132.1(5) yes
C65 . C76 . C80 . 123.5(5) yes
C77 . C76 . C80 . 104.3(4) yes
C76 . C77 . C78 . 101.1(5) yes
C76 . C77 . C84 . 106.3(5) yes
C78 . C77 . C84 . 102.6(5) yes
C76 . C77 . H771 . 115.2 no
C78 . C77 . H771 . 113.0 no
C84 . C77 . H771 . 116.8 no
C77 . C78 . C79 . 92.3(5) yes
C77 . C78 . C85 . 114.2(5) yes
C79 . C78 . C85 . 113.8(6) yes
C77 . C78 . C86 . 113.6(6) yes
C79 . C78 . C86 . 112.1(5) yes
C85 . C78 . C86 . 109.9(6) yes
C78 . C79 . C80 . 100.3(4) yes
C78 . C79 . C82 . 119.0(6) yes
C80 . C79 . C82 . 114.0(5) yes
C78 . C79 . C83 . 103.7(5) yes
C80 . C79 . C83 . 102.1(5) yes
C82 . C79 . C83 . 115.3(5) yes
C79 . C80 . C76 . 106.8(5) yes
C79 . C80 . O81 . 124.2(5) yes
C76 . C80 . O81 . 129.0(5) yes
C79 . C82 . H821 . 109.0 no
C79 . C82 . H822 . 111.0 no
H821 . C82 . H822 . 109.1 no
C79 . C82 . H823 . 108.6 no
H821 . C82 . H823 . 109.4 no
H822 . C82 . H823 . 109.7 no
C79 . C83 . C84 . 103.3(5) yes
C79 . C83 . H831 . 112.1 no
C84 . C83 . H831 . 112.7 no
C79 . C83 . H832 . 108.2 no
C84 . C83 . H832 . 110.7 no
H831 . C83 . H832 . 109.5 no
C77 . C84 . C83 . 103.7(5) yes
C77 . C84 . H841 . 111.1 no
C83 . C84 . H841 . 112.2 no
C77 . C84 . H842 . 112.5 no
C83 . C84 . H842 . 110.3 no
H841 . C84 . H842 . 107.1 no
C78 . C85 . H851 . 110.6 no
C78 . C85 . H852 . 109.9 no
H851 . C85 . H852 . 107.4 no
C78 . C85 . H853 . 110.7 no
H851 . C85 . H853 . 109.3 no
H852 . C85 . H853 . 108.7 no
C78 . C86 . H861 . 109.5 no
C78 . C86 . H862 . 108.3 no
H861 . C86 . H862 . 110.5 no
C78 . C86 . H863 . 109.4 no
H861 . C86 . H863 . 109.4 no
H862 . C86 . H863 . 109.8 no
N87 . C88 . N89 . 108.3(5) yes
N87 . C88 . H881 . 126.7 no
N89 . C88 . H881 . 125.0 no
N89 . C90 . C91 . 107.1(5) yes
N89 . C90 . H901 . 125.3 no
C91 . C90 . H901 . 127.5 no
N87 . C91 . C90 . 107.6(5) yes
N87 . C91 . H911 . 125.2 no
C90 . C91 . H911 . 127.2 no
C35 . C93 . C95 . 90.9(12) yes
C35 . C93 . F92 . 106.7(10) yes
C95 . C93 . F92 . 121.1(11) yes
C35 . C93 . F94 . 109.7(9) yes
C95 . C93 . F94 . 115.7(14) yes
F92 . C93 . F94 . 110.0(8) yes
C93 . C95 . C98 . 95.0(15) yes
C93 . C95 . F96 . 122.2(11) yes
C98 . C95 . F96 . 100.1(8) yes
C93 . C95 . F97 . 123.4(10) yes
C98 . C95 . F97 . 106.8(12) yes
F96 . C95 . F97 . 104.8(12) yes
C95 . C98 . F99 . 122.1(7) yes
C95 . C98 . F100 . 105.3(6) yes
F99 . C98 . F100 . 112.0(10) yes
C95 . C98 . F101 . 101.4(8) yes
F99 . C98 . F101 . 107.6(8) yes
F100 . C98 . F101 . 107.3(8) yes

loop_
_geom_bond_atom_site_label_1
_geom_bond_site_symmetry_1
_geom_bond_atom_site_label_2
_geom_bond_site_symmetry_2
_geom_bond_distance
_geom_bond_publ_flag
Eu1 . O2 . 2.392(3) yes
Eu1 . O14 . 2.425(3) yes
Eu1 . O27 . 2.394(3) yes
Eu1 . O36 . 2.330(4) yes
Eu1 . O40 . 2.405(3) yes
Eu1 . O42 . 2.349(3) yes
Eu1 . O64 . 2.444(4) yes
Eu1 . O81 . 2.409(3) yes
O2 . C4 . 1.238(5) yes
O14 . C13 . 1.280(6) yes
O27 . C28 . 1.249(6) yes
O36 . C35 . 1.275(7) yes
O40 . C45 . 1.237(6) yes
O42 . C43 . 1.267(7) yes
O64 . C65 . 1.283(7) yes
O81 . C80 . 1.244(6) yes
N87 . C88 . 1.328(7) yes
N87 . C91 . 1.360(7) yes
N87 . H871 . 0.868 no
N89 . C88 . 1.310(7) yes
N89 . C90 . 1.359(7) yes
N89 . H891 . 0.860 no
C4 . C5 . 1.518(6) yes
C4 . C12 . 1.449(6) yes
C5 . C6 . 1.546(8) yes
C5 . C9 . 1.570(7) yes
C5 . C26 . 1.502(7) yes
C6 . C7 . 1.568(8) yes
C6 . H61 . 0.974 no
C6 . H62 . 0.951 no
C7 . C8 . 1.538(7) yes
C7 . H71 . 0.969 no
C7 . H72 . 0.985 no
C8 . C9 . 1.559(7) yes
C8 . C12 . 1.515(6) yes
C8 . H81 . 0.983 no
C9 . C10 . 1.510(8) yes
C9 . C11 . 1.535(7) yes
C10 . H101 . 0.945 no
C10 . H102 . 0.956 no
C10 . H103 . 0.947 no
C11 . H111 . 0.970 no
C11 . H112 . 0.967 no
C11 . H113 . 0.962 no
C12 . C13 . 1.364(6) yes
C13 . C16 . 1.554(6) yes
C16 . C19 . 1.541(7) yes
C16 . F17 . 1.356(5) yes
C16 . F18 . 1.351(6) yes
C19 . C22 . 1.541(7) yes
C19 . F20 . 1.337(6) yes
C19 . F21 . 1.340(6) yes
C22 . F23 . 1.315(7) yes
C22 . F24 . 1.330(8) yes
C22 . F25 . 1.317(8) yes
C26 . H261 . 0.948 no
C26 . H262 . 0.951 no
C26 . H263 . 0.931 no
C28 . C29 . 1.525(7) yes
C28 . C34 . 1.413(7) yes
C29 . C30 . 1.514(8) yes
C29 . C31 . 1.535(8) yes
C29 . C38 . 1.559(9) yes
C30 . H301 . 0.980 no
C30 . H302 . 0.978 no
C30 . H303 . 0.968 no
C31 . C32 . 1.545(8) yes
C31 . C33 . 1.512(11) yes
C31 . C39 . 1.551(11) yes
C32 . H321 . 0.949 no
C32 . H322 . 0.954 no
C32 . H323 . 0.963 no
C33 . C34 . 1.528(8) yes
C33 . C37 . 1.559(11) yes
C33 . H331 . 0.983 no
C34 . C35 . 1.363(8) yes
C35 . C93 . 1.835(16) yes
C37 . C38 . 1.496(10) yes
C37 . H371 . 0.967 no
C37 . H372 . 0.968 no
C38 . H381 . 0.976 no
C38 . H382 . 0.972 no
C39 . H391 . 0.953 no
C39 . H392 . 0.969 no
C39 . H393 . 0.961 no
C43 . C44 . 1.371(7) yes
C43 . C54 . 1.555(8) yes
C44 . C45 . 1.438(7) yes
C44 . C49 . 1.515(8) yes
C45 . C46 . 1.521(7) yes
C46 . C47 . 1.497(7) yes
C46 . C48 . 1.560(8) yes
C46 . C51 . 1.549(8) yes
C47 . H471 . 0.976 no
C47 . H472 . 0.997 no
C47 . H473 . 0.959 no
C48 . C49 . 1.547(8) yes
C48 . C52 . 1.531(9) yes
C48 . C53 . 1.538(9) yes
C49 . C50 . 1.553(8) yes
C49 . H491 . 0.993 no
C50 . C51 . 1.516(8) yes
C50 . H501 . 0.956 no
C50 . H502 . 0.951 no
C51 . H511 . 0.966 no
C51 . H512 . 0.951 no
C52 . H521 . 0.967 no
C52 . H522 . 0.972 no
C52 . H523 . 0.965 no
C53 . H531 . 0.944 no
C53 . H532 . 0.957 no
C53 . H533 . 0.955 no
C54 . C57 . 1.407(12) yes
C54 . F55 . 1.386(9) yes
C54 . F56 . 1.364(9) yes
C57 . C60 . 1.475(12) yes
C57 . F58 . 1.361(11) yes
C57 . F59 . 1.459(13) yes
C60 . F61 . 1.233(15) yes
C60 . F62 . 1.327(18) yes
C60 . F63 . 1.271(18) yes
C65 . C66 . 1.557(8) yes
C65 . C76 . 1.364(7) yes
C66 . C69 . 1.519(9) yes
C66 . F67 . 1.354(7) yes
C66 . F68 . 1.383(7) yes
C69 . C72 . 1.585(10) yes
C69 . F70 . 1.338(8) yes
C69 . F71 . 1.326(8) yes
C72 . F73 . 1.309(10) yes
C72 . F74 . 1.275(10) yes
C72 . F75 . 1.376(11) yes
C76 . C77 . 1.521(7) yes
C76 . C80 . 1.432(7) yes
C77 . C78 . 1.553(9) yes
C77 . C84 . 1.542(10) yes
C77 . H771 . 0.966 no
C78 . C79 . 1.565(8) yes
C78 . C85 . 1.495(10) yes
C78 . C86 . 1.529(9) yes
C79 . C80 . 1.523(7) yes
C79 . C82 . 1.520(9) yes
C79 . C83 . 1.550(9) yes
C82 . H821 . 0.960 no
C82 . H822 . 0.955 no
C82 . H823 . 0.978 no
C83 . C84 . 1.523(10) yes
C83 . H831 . 0.966 no
C83 . H832 . 0.944 no
C84 . H841 . 0.966 no
C84 . H842 . 0.946 no
C85 . H851 . 0.971 no
C85 . H852 . 0.949 no
C85 . H853 . 0.959 no
C86 . H861 . 0.941 no
C86 . H862 . 0.959 no
C86 . H863 . 0.948 no
C88 . H881 . 0.922 no
C90 . C91 . 1.325(8) yes
C90 . H901 . 0.920 no
C91 . H911 . 0.931 no
C93 . C95 . 1.232(15) yes
C93 . F92 . 1.270(10) yes
C93 . F94 . 1.304(9) yes
C95 . C98 . 1.86(2) yes
C95 . F96 . 1.366(14) yes
C95 . F97 . 1.310(12) yes
C98 . F99 . 1.247(9) yes
C98 . F100 . 1.300(10) yes
C98 . F101 . 1.267(11) yes

loop_
_geom_hbond_atom_site_label_D
_geom_hbond_site_symmetry_D
_geom_hbond_atom_site_label_H
_geom_hbond_site_symmetry_H
_geom_hbond_atom_site_label_A
_geom_hbond_site_symmetry_A
_geom_hbond_angle_DHA
_geom_hbond_distance_DH
_geom_hbond_distance_HA
_geom_hbond_distance_DA
_geom_hbond_publ_flag
N87 . H871 . O14 . 154 0.87 2.06 2.859(10) yes
N89 . H891 . O64 4_655 171 0.86 1.97 2.826(10) yes
